data_7004800
loop_
_publ_author_name
'Zhao, Shu-Bin'
'Liu, Guo-hui'
'Song, Datong'
'Wang, Suning'

_publ_section_title
;
 Impact of the linker groups in bis(7-azaindol-1-yl) chelate ligands on
 structures and stability of Pt(N,N-L)R2 complexes
;
_journal_issue 48
_journal_name_full 'Dalton Transactions'
_journal_page_first 6953
_journal_page_last 6965
_journal_paper_doi 10.1039/b813501k
_journal_year 2008
_chemical_formula_sum 'C19 H22 N4 Pt'
_chemical_formula_weight 501.59
_chemical_name_systematic
;
?
;
_space_group_IT_number 2
_symmetry_cell_setting triclinic
_symmetry_space_group_name_Hall '-P 1'
_symmetry_space_group_name_H-M 'P -1'
_atom_sites_solution_hydrogens geom
_atom_sites_solution_primary direct
_atom_sites_solution_secondary difmap
_audit_creation_method SHELXL-97
_cell_angle_alpha 84.184(2)
_cell_angle_beta 72.328(2)
_cell_angle_gamma 87.362(2)
_cell_formula_units_Z 2
_cell_length_a 7.9960(11)
_cell_length_b 9.6192(13)
_cell_length_c 11.9856(16)
_cell_measurement_temperature 180(2)
_cell_volume 873.7(2)
_computing_cell_refinement 'Bruker SMART'
_computing_data_collection 'Bruker SMART'
_computing_data_reduction 'Bruker SAINT'
_computing_molecular_graphics 'Bruker SHELXTL'
_computing_publication_material 'Bruker SHELXTL'
_computing_structure_refinement 'SHELXL-97 (Sheldrick, 1997)'
_computing_structure_solution 'SHELXS-97 (Sheldrick, 1990)'
_diffrn_ambient_temperature 180(2)
_diffrn_measured_fraction_theta_full 0.986
_diffrn_measured_fraction_theta_max 0.986
_diffrn_measurement_device_type 'CCD area detector'
_diffrn_measurement_method 'phi and omega scans'
_diffrn_radiation_monochromator graphite
_diffrn_radiation_source 'fine-focus sealed tube'
_diffrn_radiation_type MoK\a
_diffrn_radiation_wavelength 0.71073
_diffrn_reflns_av_R_equivalents 0.0251
_diffrn_reflns_av_sigmaI/netI 0.0654
_diffrn_reflns_limit_h_max 10
_diffrn_reflns_limit_h_min -10
_diffrn_reflns_limit_k_max 12
_diffrn_reflns_limit_k_min -12
_diffrn_reflns_limit_l_max 14
_diffrn_reflns_limit_l_min -15
_diffrn_reflns_number 6093
_diffrn_reflns_theta_full 27.00
_diffrn_reflns_theta_max 27.00
_diffrn_reflns_theta_min 1.79
_exptl_absorpt_coefficient_mu 8.037
_exptl_absorpt_correction_T_max 0.5004
_exptl_absorpt_correction_T_min 0.2963
_exptl_absorpt_correction_type multi-scan
_exptl_crystal_colour 'light yellow'
_exptl_crystal_density_diffrn 1.906
_exptl_crystal_density_method 'not measured'
_exptl_crystal_description block
_exptl_crystal_F_000 484
_exptl_crystal_size_max 0.20
_exptl_crystal_size_mid 0.15
_exptl_crystal_size_min 0.10
_refine_diff_density_max 1.738
_refine_diff_density_min -1.085
_refine_diff_density_rms 0.154
_refine_ls_extinction_method none
_refine_ls_goodness_of_fit_ref 0.924
_refine_ls_hydrogen_treatment constr
_refine_ls_matrix_type full
_refine_ls_number_parameters 219
_refine_ls_number_reflns 3768
_refine_ls_number_restraints 0
_refine_ls_restrained_S_all 0.924
_refine_ls_R_factor_all 0.0420
_refine_ls_R_factor_gt 0.0319
_refine_ls_shift/su_max 0.001
_refine_ls_shift/su_mean 0.000
_refine_ls_structure_factor_coef Fsqd
_refine_ls_weighting_details 'calc w=1/[\s^2^(Fo^2^)+(0.0253P)^2^+0.0000P] where P=(Fo^2^+2Fc^2^)/3'
_refine_ls_weighting_scheme calc
_refine_ls_wR_factor_gt 0.0621
_refine_ls_wR_factor_ref 0.0645
_reflns_number_gt 3130
_reflns_number_total 3768
_reflns_threshold_expression >2sigma(I)
_cod_data_source_file b813501k.txt
_cod_data_source_block zs131b
_cod_depositor_comments
;
The following automatic conversions were performed:
'_symmetry_cell_setting' value 'Triclinic' changed to 'triclinic'
according to '/home/saulius/struct/CIF-dictionaries/cif_core.dic'
dictionary named 'cif_core.dic' version 2.4.1 from 2010-06-29.

Automatic conversion script
Id: cif_fix_enum 1527 2010-12-29 10:47:43Z saulius 
;
_cod_original_sg_symbol_H-M P-1
_cod_original_formula_sum 'C19 H22 N4 Pt1'
_cod_database_code 7004800

loop_
_symmetry_equiv_pos_as_xyz
'x, y, z'
'-x, -y, -z'

loop_
_atom_site_label
_atom_site_type_symbol
_atom_site_fract_x
_atom_site_fract_y
_atom_site_fract_z
_atom_site_U_iso_or_equiv
_atom_site_adp_type
_atom_site_occupancy
_atom_site_symmetry_multiplicity
_atom_site_calc_flag
_atom_site_refinement_flags
_atom_site_disorder_assembly
_atom_site_disorder_group
Pt1 Pt 0.25445(3) 0.83962(3) 0.26479(2) 0.02710(8) Uani 1 1 d . . .
C1 C 0.2749(7) 0.8789(7) 0.4229(5) 0.0373(15) Uani 1 1 d . . .
H1A H 0.3656 0.9487 0.4114 0.056 Uiso 1 1 calc R . .
H1B H 0.3069 0.7925 0.4628 0.056 Uiso 1 1 calc R . .
H1C H 0.1621 0.9147 0.4711 0.056 Uiso 1 1 calc R . .
C2 C 0.3682(7) 1.0245(6) 0.1930(6) 0.0378(15) Uani 1 1 d . . .
H2A H 0.2783 1.0989 0.2045 0.057 Uiso 1 1 calc R . .
H2B H 0.4254 1.0195 0.1086 0.057 Uiso 1 1 calc R . .
H2C H 0.4558 1.0445 0.2310 0.057 Uiso 1 1 calc R . .
C3 C 0.2619(8) 0.5285(7) 0.3178(5) 0.0333(14) Uani 1 1 d . . .
H3A H 0.3814 0.5494 0.3059 0.040 Uiso 1 1 calc R . .
C4 C 0.2194(8) 0.3900(6) 0.3208(5) 0.0369(15) Uani 1 1 d . . .
H4A H 0.3087 0.3197 0.3113 0.044 Uiso 1 1 calc R . .
C5 C 0.0462(8) 0.3533(7) 0.3378(5) 0.0373(15) Uani 1 1 d . . .
H5A H 0.0155 0.2590 0.3383 0.045 Uiso 1 1 calc R . .
C6 C -0.0793(7) 0.4595(6) 0.3537(5) 0.0294(13) Uani 1 1 d . . .
C7 C -0.2636(8) 0.4685(7) 0.3734(5) 0.0403(16) Uani 1 1 d . . .
H7A H -0.3389 0.3930 0.3786 0.048 Uiso 1 1 calc R . .
C8 C -0.3121(7) 0.6042(7) 0.3835(5) 0.0363(15) Uani 1 1 d . . .
H8A H -0.4291 0.6393 0.3982 0.044 Uiso 1 1 calc R . .
C9 C -0.0225(7) 0.5988(6) 0.3507(4) 0.0270(13) Uani 1 1 d . . .
C10 C 0.3671(7) 0.7088(7) 0.0346(5) 0.0356(14) Uani 1 1 d . . .
H10A H 0.4771 0.7105 0.0494 0.043 Uiso 1 1 calc R . .
C11 C 0.3557(8) 0.6299(7) -0.0519(5) 0.0373(15) Uani 1 1 d . . .
H11A H 0.4565 0.5808 -0.0952 0.045 Uiso 1 1 calc R . .
C12 C 0.1997(8) 0.6213(7) -0.0762(5) 0.0369(15) Uani 1 1 d . . .
H12A H 0.1893 0.5637 -0.1335 0.044 Uiso 1 1 calc R . .
C13 C 0.0580(7) 0.6991(6) -0.0146(5) 0.0309(13) Uani 1 1 d . . .
C14 C -0.1178(8) 0.7246(7) -0.0168(5) 0.0392(16) Uani 1 1 d . . .
H14A H -0.1747 0.6833 -0.0639 0.047 Uiso 1 1 calc R . .
C15 C -0.1878(8) 0.8189(7) 0.0613(6) 0.0402(16) Uani 1 1 d . . .
H15A H -0.3036 0.8566 0.0761 0.048 Uiso 1 1 calc R . .
C16 C 0.0826(7) 0.7820(6) 0.0705(5) 0.0274(13) Uani 1 1 d . . .
C17 C -0.1823(7) 0.8292(7) 0.3990(5) 0.0343(14) Uani 1 1 d . . .
H17A H -0.0674 0.8589 0.4028 0.041 Uiso 1 1 calc R . .
H17B H -0.2680 0.8338 0.4780 0.041 Uiso 1 1 calc R . .
C18 C -0.2414(7) 0.9317(6) 0.3107(5) 0.0360(15) Uani 1 1 d . . .
H18A H -0.3433 0.8915 0.2954 0.043 Uiso 1 1 calc R . .
H18B H -0.2819 1.0196 0.3476 0.043 Uiso 1 1 calc R . .
C19 C -0.1038(7) 0.9669(6) 0.1941(5) 0.0323(14) Uani 1 1 d . . .
H19A H -0.1428 1.0512 0.1536 0.039 Uiso 1 1 calc R . .
H19B H 0.0069 0.9894 0.2087 0.039 Uiso 1 1 calc R . .
N1 N 0.1448(6) 0.6358(5) 0.3307(4) 0.0290(11) Uani 1 1 d . . .
N2 N -0.1664(6) 0.6851(5) 0.3691(4) 0.0293(11) Uani 1 1 d . . .
N3 N 0.2326(6) 0.7845(5) 0.1004(4) 0.0273(11) Uani 1 1 d . . .
N4 N -0.0695(6) 0.8538(5) 0.1170(4) 0.0300(11) Uani 1 1 d . . .

loop_
_atom_site_aniso_label
_atom_site_aniso_U_11
_atom_site_aniso_U_22
_atom_site_aniso_U_33
_atom_site_aniso_U_23
_atom_site_aniso_U_13
_atom_site_aniso_U_12
Pt1 0.02479(12) 0.02550(14) 0.03206(13) -0.00535(9) -0.00937(9) 0.00024(8)
C1 0.028(3) 0.046(4) 0.038(4) -0.012(3) -0.006(3) -0.002(3)
C2 0.032(3) 0.032(4) 0.050(4) 0.003(3) -0.016(3) 0.000(3)
C3 0.033(3) 0.036(4) 0.031(3) -0.003(3) -0.010(3) 0.006(3)
C4 0.039(3) 0.025(4) 0.044(4) -0.002(3) -0.008(3) 0.005(3)
C5 0.046(4) 0.031(4) 0.034(4) -0.003(3) -0.009(3) -0.006(3)
C6 0.033(3) 0.032(4) 0.023(3) -0.001(3) -0.007(2) -0.006(3)
C7 0.035(3) 0.049(5) 0.036(4) -0.002(3) -0.008(3) -0.015(3)
C8 0.027(3) 0.045(4) 0.036(4) -0.005(3) -0.007(3) -0.005(3)
C9 0.030(3) 0.031(4) 0.019(3) -0.001(2) -0.006(2) 0.001(3)
C10 0.030(3) 0.036(4) 0.040(4) -0.004(3) -0.009(3) -0.001(3)
C11 0.042(4) 0.036(4) 0.029(3) -0.007(3) -0.003(3) 0.002(3)
C12 0.054(4) 0.030(4) 0.027(3) -0.003(3) -0.012(3) -0.007(3)
C13 0.040(3) 0.026(3) 0.029(3) 0.001(3) -0.014(3) 0.000(3)
C14 0.042(4) 0.041(4) 0.042(4) -0.004(3) -0.022(3) -0.007(3)
C15 0.031(3) 0.047(5) 0.048(4) -0.001(3) -0.021(3) -0.003(3)
C16 0.028(3) 0.023(3) 0.029(3) 0.005(2) -0.008(2) -0.001(2)
C17 0.029(3) 0.044(4) 0.030(3) -0.009(3) -0.008(3) 0.007(3)
C18 0.032(3) 0.030(4) 0.046(4) -0.011(3) -0.011(3) 0.005(3)
C19 0.031(3) 0.027(4) 0.040(4) -0.004(3) -0.012(3) 0.001(3)
N1 0.025(2) 0.033(3) 0.030(3) -0.002(2) -0.008(2) 0.001(2)
N2 0.026(2) 0.033(3) 0.028(3) -0.003(2) -0.006(2) -0.001(2)
N3 0.025(2) 0.026(3) 0.027(3) 0.002(2) -0.003(2) -0.005(2)
N4 0.027(2) 0.034(3) 0.032(3) -0.004(2) -0.013(2) 0.001(2)

loop_
_atom_type_symbol
_atom_type_description
_atom_type_scat_dispersion_real
_atom_type_scat_dispersion_imag
_atom_type_scat_source
C C 0.0033 0.0016 'International Tables Vol C Tables 4.2.6.8 and 6.1.1.4'
H H 0.0000 0.0000 'International Tables Vol C Tables 4.2.6.8 and 6.1.1.4'
N N 0.0061 0.0033 'International Tables Vol C Tables 4.2.6.8 and 6.1.1.4'
Pt Pt -1.7033 8.3905 'International Tables Vol C Tables 4.2.6.8 and 6.1.1.4'

loop_
_geom_angle_atom_site_label_1
_geom_angle_atom_site_label_2
_geom_angle_atom_site_label_3
_geom_angle
_geom_angle_site_symmetry_1
_geom_angle_site_symmetry_3
_geom_angle_publ_flag
C2 Pt1 C1 89.9(3) . . ?
C2 Pt1 N3 93.3(2) . . ?
C1 Pt1 N3 176.5(2) . . ?
C2 Pt1 N1 176.0(2) . . ?
C1 Pt1 N1 93.0(2) . . ?
N3 Pt1 N1 83.75(17) . . ?
N1 C3 C4 124.3(5) . . ?
C3 C4 C5 120.3(6) . . ?
C6 C5 C4 117.5(6) . . ?
C5 C6 C7 135.7(6) . . ?
C5 C6 C9 117.9(5) . . ?
C7 C6 C9 106.3(5) . . ?
C8 C7 C6 107.4(5) . . ?
C7 C8 N2 110.2(5) . . ?
N1 C9 N2 127.0(5) . . ?
N1 C9 C6 125.0(5) . . ?
N2 C9 C6 107.9(5) . . ?
N3 C10 C11 124.7(5) . . ?
C10 C11 C12 120.4(6) . . ?
C11 C12 C13 118.0(6) . . ?
C12 C13 C16 118.0(5) . . ?
C12 C13 C14 135.6(5) . . ?
C16 C13 C14 106.4(5) . . ?
C15 C14 C13 106.5(5) . . ?
C14 C15 N4 111.4(5) . . ?
N3 C16 N4 126.9(5) . . ?
N3 C16 C13 124.5(5) . . ?
N4 C16 C13 108.5(4) . . ?
N2 C17 C18 113.4(5) . . ?
C19 C18 C17 115.7(5) . . ?
N4 C19 C18 113.3(5) . . ?
C9 N1 C3 114.9(5) . . ?
C9 N1 Pt1 126.7(4) . . ?
C3 N1 Pt1 115.4(4) . . ?
C9 N2 C8 108.1(5) . . ?
C9 N2 C17 128.1(4) . . ?
C8 N2 C17 122.1(5) . . ?
C16 N3 C10 114.2(5) . . ?
C16 N3 Pt1 126.2(4) . . ?
C10 N3 Pt1 116.9(3) . . ?
C16 N4 C15 107.1(5) . . ?
C16 N4 C19 129.6(4) . . ?
C15 N4 C19 122.3(5) . . ?

loop_
_geom_bond_atom_site_label_1
_geom_bond_atom_site_label_2
_geom_bond_distance
_geom_bond_site_symmetry_2
_geom_bond_publ_flag
Pt1 C2 2.023(6) . ?
Pt1 C1 2.025(5) . ?
Pt1 N3 2.150(4) . ?
Pt1 N1 2.159(5) . ?
C3 N1 1.349(7) . ?
C3 C4 1.384(8) . ?
C4 C5 1.394(8) . ?
C5 C6 1.384(8) . ?
C6 C7 1.420(8) . ?
C6 C9 1.427(8) . ?
C7 C8 1.352(9) . ?
C8 N2 1.388(7) . ?
C9 N1 1.344(6) . ?
C9 N2 1.362(7) . ?
C10 N3 1.356(7) . ?
C10 C11 1.371(8) . ?
C11 C12 1.372(8) . ?
C12 C13 1.384(8) . ?
C13 C16 1.420(8) . ?
C13 C14 1.423(8) . ?
C14 C15 1.349(9) . ?
C15 N4 1.383(6) . ?
C16 N3 1.354(6) . ?
C16 N4 1.363(7) . ?
C17 N2 1.457(7) . ?
C17 C18 1.538(8) . ?
C18 C19 1.510(8) . ?
C19 N4 1.460(7) . ?
